data_7009666
loop_
_publ_author_name
'Pohl, Siegfried'
'Harmjanz, Michael'
'Schneider, J\"org'
'Saak, Wolfgang'
'Henkel, Gerald'

_publ_section_title
;
 1,3-Bis(N,N,N',N'-tetramethylguanidino)propane: synthesis,
 characterization and bonding properties of the first bidentate,
 peralkylated guanidine ligand&#x200A;&#x2020;
;
_journal_issue 19
_journal_name_full 'Journal of the Chemical Society, Dalton Transactions'
_journal_page_first 3473
_journal_paper_doi 10.1039/b002554m
_journal_year 2000
_chemical_formula_sum 'C13 H30 Cu I N6'
_chemical_formula_weight 460.87
_space_group_IT_number 14
_symmetry_cell_setting monoclinic
_symmetry_space_group_name_Hall '-P 2yn'
_symmetry_space_group_name_H-M 'P 1 21/n 1'
_atom_sites_solution_hydrogens geom
_atom_sites_solution_primary direct
_atom_sites_solution_secondary difmap
_cell_angle_alpha 90.00
_cell_angle_beta 96.72(2)
_cell_angle_gamma 90.00
_cell_formula_units_Z 4
_cell_length_a 7.839(2)
_cell_length_b 9.864(4)
_cell_length_c 25.026(8)
_cell_measurement_reflns_used 18
_cell_measurement_temperature 150
_cell_measurement_theta_max 20
_cell_measurement_theta_min 10
_cell_volume 1921.8(11)
_computing_cell_refinement 'P3 (Siemens, 1991)'
_computing_data_collection 'P3 (Siemens, 1991)'
_computing_data_reduction 'P3 (Siemens, 1991)'
_computing_publication_material 'SHELXL-97 (Sheldrick, 1997)'
_computing_structure_refinement 'SHELXL-97 (Sheldrick, 1997)'
_computing_structure_solution 'SHELXS-90 (Sheldrick, 1990)'
_diffrn_ambient_temperature 150
_diffrn_measured_fraction_theta_full 0.997
_diffrn_measured_fraction_theta_max 0.997
_diffrn_measurement_device_type 'Siemens P4RA'
_diffrn_measurement_method '\w scans'
_diffrn_radiation_monochromator graphite
_diffrn_radiation_source 'fine-focus rotating anode tube'
_diffrn_radiation_type MoK\a
_diffrn_radiation_wavelength 0.71073
_diffrn_reflns_av_R_equivalents 0.0295
_diffrn_reflns_av_sigmaI/netI 0.0495
_diffrn_reflns_limit_h_max 0
_diffrn_reflns_limit_h_min -10
_diffrn_reflns_limit_k_max 12
_diffrn_reflns_limit_k_min 0
_diffrn_reflns_limit_l_max 31
_diffrn_reflns_limit_l_min -31
_diffrn_reflns_number 4479
_diffrn_reflns_theta_full 27.00
_diffrn_reflns_theta_max 27.00
_diffrn_reflns_theta_min 2.22
_diffrn_standards_interval_count 99
_diffrn_standards_number 1
_exptl_absorpt_coefficient_mu 2.747
_exptl_absorpt_correction_T_max 0.804
_exptl_absorpt_correction_T_min 0.681
_exptl_absorpt_correction_type psi-scan
_exptl_crystal_colour 'slightly yellow'
_exptl_crystal_density_diffrn 1.593
_exptl_crystal_density_method 'not measured'
_exptl_crystal_F_000 928
_exptl_crystal_size_max 0.71
_exptl_crystal_size_mid 0.25
_exptl_crystal_size_min 0.21
_refine_diff_density_max 1.296
_refine_diff_density_min -0.706
_refine_diff_density_rms 0.214
_refine_ls_extinction_method none
_refine_ls_goodness_of_fit_ref 1.042
_refine_ls_hydrogen_treatment mixed
_refine_ls_matrix_type full
_refine_ls_number_parameters 191
_refine_ls_number_reflns 4172
_refine_ls_number_restraints 0
_refine_ls_restrained_S_all 1.042
_refine_ls_R_factor_all 0.0724
_refine_ls_R_factor_gt 0.0463
_refine_ls_shift/su_max 0.000
_refine_ls_shift/su_mean 0.000
_refine_ls_structure_factor_coef Fsqd
_refine_ls_weighting_details 'calc w=1/[\s^2^(Fo^2^)+(0.0832P)^2^+7.8638P] where P=(Fo^2^+2Fc^2^)/3'
_refine_ls_weighting_scheme calc
_refine_ls_wR_factor_gt 0.1246
_refine_ls_wR_factor_ref 0.1555
_reflns_number_gt 3166
_reflns_number_total 4172
_reflns_threshold_expression >2sigma(I)
_cod_data_source_file b002554m.txt
_cod_data_source_block (2)
_cod_original_sg_symbol_H-M 'P21 /n'
_cod_database_code 7009666

loop_
_symmetry_equiv_pos_as_xyz
'x, y, z'
'-x+1/2, y+1/2, -z+1/2'
'-x, -y, -z'
'x-1/2, -y-1/2, z-1/2'

loop_
_atom_site_label
_atom_site_type_symbol
_atom_site_fract_x
_atom_site_fract_y
_atom_site_fract_z
_atom_site_U_iso_or_equiv
_atom_site_adp_type
_atom_site_occupancy
_atom_site_symmetry_multiplicity
_atom_site_calc_flag
_atom_site_refinement_flags
_atom_site_disorder_assembly
_atom_site_disorder_group
I I 0.81777(6) 0.59629(5) 0.131054(19) 0.03264(16) Uani 1 1 d . . .
Cu Cu 1.05043(9) 0.76651(8) 0.12663(3) 0.0234(2) Uani 1 1 d . . .
C1 C 1.3442(8) 0.9130(8) 0.1835(2) 0.0292(15) Uani 1 1 d . . .
H1A H 1.3827 0.9789 0.2105 0.044(4) Uiso 1 1 d R . .
H1B H 1.4146 0.8337 0.1897 0.044(4) Uiso 1 1 d R . .
C2 C 1.3648(9) 0.9685(7) 0.1283(2) 0.0276(14) Uani 1 1 d . . .
H2A H 1.4709 1.0178 0.1301 0.044(4) Uiso 1 1 d R . .
H2B H 1.2730 1.0315 0.1186 0.044(4) Uiso 1 1 d R . .
C3 C 1.3608(8) 0.8607(7) 0.0834(3) 0.0261(13) Uani 1 1 d . . .
H3A H 1.4298 0.7848 0.0967 0.044(4) Uiso 1 1 d R . .
H3B H 1.4091 0.8975 0.0530 0.044(4) Uiso 1 1 d R . .
C4 C 1.1076(8) 0.8833(7) 0.2346(3) 0.0262(14) Uani 1 1 d . . .
C5 C 1.3509(9) 0.7837(9) 0.2930(3) 0.0377(17) Uani 1 1 d . . .
H5A H 1.3695 0.7411 0.2597 0.044(4) Uiso 1 1 d R . .
H5B H 1.4526 0.8320 0.3071 0.044(4) Uiso 1 1 d R . .
H5C H 1.3251 0.7158 0.3183 0.044(4) Uiso 1 1 d R . .
C6 C 1.1641(10) 0.9520(9) 0.3304(3) 0.0419(19) Uani 1 1 d . . .
H6A H 1.0687 1.0109 0.3197 0.044(4) Uiso 1 1 d R . .
H6B H 1.1331 0.8888 0.3568 0.044(4) Uiso 1 1 d R . .
H6C H 1.2606 1.0050 0.3456 0.044(4) Uiso 1 1 d R . .
C7 C 0.8295(9) 0.9651(8) 0.1937(3) 0.0346(16) Uani 1 1 d . . .
H7A H 0.8993 1.0207 0.1735 0.044(4) Uiso 1 1 d R . .
H7B H 0.7727 0.8972 0.1706 0.044(4) Uiso 1 1 d R . .
H7C H 0.7452 1.0204 0.2082 0.044(4) Uiso 1 1 d R . .
C8 C 0.8464(9) 0.8127(8) 0.2712(3) 0.0318(15) Uani 1 1 d . . .
H8A H 0.9274 0.7743 0.2989 0.044(4) Uiso 1 1 d R . .
H8B H 0.7626 0.8646 0.2875 0.044(4) Uiso 1 1 d R . .
H8C H 0.7901 0.7413 0.2499 0.044(4) Uiso 1 1 d R . .
C9 C 1.1429(8) 0.7831(6) 0.0159(3) 0.0242(13) Uani 1 1 d . . .
C10 C 1.4018(10) 0.6600(9) -0.0044(4) 0.0429(19) Uani 1 1 d . . .
H10A H 1.4068 0.6410 0.0334 0.044(4) Uiso 1 1 d R . .
H10B H 1.3857 0.5769 -0.0243 0.044(4) Uiso 1 1 d R . .
H10C H 1.5072 0.7020 -0.0116 0.044(4) Uiso 1 1 d R . .
C11 C 1.2320(11) 0.7893(8) -0.0756(3) 0.0395(18) Uani 1 1 d . . .
H11A H 1.1350 0.8491 -0.0816 0.044(4) Uiso 1 1 d R . .
H11B H 1.3326 0.8350 -0.0849 0.044(4) Uiso 1 1 d R . .
H11C H 1.2112 0.7099 -0.0976 0.044(4) Uiso 1 1 d R . .
C12 C 0.8499(9) 0.8696(7) 0.0189(3) 0.0316(15) Uani 1 1 d . . .
H12A H 0.9099 0.9412 0.0392 0.044(4) Uiso 1 1 d R . .
H12B H 0.7685 0.9079 -0.0086 0.044(4) Uiso 1 1 d R . .
H12C H 0.7906 0.8147 0.0424 0.044(4) Uiso 1 1 d R . .
C13 C 0.8986(10) 0.6758(8) -0.0383(3) 0.0377(17) Uani 1 1 d . . .
H13A H 0.9879 0.6266 -0.0530 0.044(4) Uiso 1 1 d R . .
H13B H 0.8403 0.6166 -0.0160 0.044(4) Uiso 1 1 d R . .
H13C H 0.8182 0.7098 -0.0671 0.044(4) Uiso 1 1 d R . .
N1 N 1.1648(7) 0.8756(6) 0.1886(2) 0.0253(12) Uani 1 1 d . . .
N2 N 1.1864(6) 0.8134(6) 0.0663(2) 0.0224(11) Uani 1 1 d . . .
N3 N 1.2096(7) 0.8786(7) 0.2837(2) 0.0317(13) Uani 1 1 d . . .
N4 N 0.9366(7) 0.9008(6) 0.2379(2) 0.0287(12) Uani 1 1 d . . .
N5 N 1.2570(7) 0.7506(6) -0.0197(2) 0.0309(13) Uani 1 1 d . . .
N6 N 0.9735(7) 0.7874(6) -0.0059(2) 0.0250(11) Uani 1 1 d . . .

loop_
_atom_site_aniso_label
_atom_site_aniso_U_11
_atom_site_aniso_U_22
_atom_site_aniso_U_33
_atom_site_aniso_U_23
_atom_site_aniso_U_13
_atom_site_aniso_U_12
I 0.0301(3) 0.0263(2) 0.0418(3) -0.00092(19) 0.00529(18) -0.00793(19)
Cu 0.0189(4) 0.0287(4) 0.0224(4) 0.0008(3) 0.0013(3) -0.0032(3)
C1 0.022(3) 0.046(4) 0.020(3) 0.007(3) 0.000(2) -0.012(3)
C2 0.025(3) 0.033(4) 0.025(3) 0.004(3) 0.002(2) -0.010(3)
C3 0.019(3) 0.035(4) 0.025(3) 0.004(3) 0.005(2) 0.002(3)
C4 0.023(3) 0.028(3) 0.026(3) 0.000(3) -0.001(2) -0.003(3)
C5 0.030(4) 0.051(5) 0.031(4) 0.017(3) 0.001(3) 0.004(3)
C6 0.037(4) 0.059(5) 0.028(4) -0.009(4) -0.006(3) -0.008(4)
C7 0.029(4) 0.033(4) 0.040(4) -0.003(3) -0.003(3) 0.004(3)
C8 0.028(3) 0.045(4) 0.025(3) -0.007(3) 0.014(3) -0.011(3)
C9 0.026(3) 0.019(3) 0.027(3) -0.002(2) 0.001(3) 0.001(2)
C10 0.029(4) 0.044(5) 0.056(5) -0.016(4) 0.007(3) 0.005(3)
C11 0.055(5) 0.036(4) 0.032(4) -0.004(3) 0.020(3) -0.005(4)
C12 0.026(3) 0.028(3) 0.038(4) -0.001(3) -0.008(3) 0.008(3)
C13 0.039(4) 0.034(4) 0.038(4) -0.008(3) -0.004(3) -0.002(3)
N1 0.019(3) 0.036(3) 0.021(3) -0.002(2) 0.002(2) -0.004(2)
N2 0.019(2) 0.026(3) 0.022(3) 0.003(2) 0.0012(19) -0.003(2)
N3 0.024(3) 0.048(4) 0.023(3) -0.003(3) 0.001(2) -0.001(3)
N4 0.019(3) 0.037(3) 0.029(3) 0.000(3) -0.001(2) 0.000(2)
N5 0.032(3) 0.026(3) 0.034(3) -0.001(2) 0.004(2) 0.003(2)
N6 0.025(3) 0.026(3) 0.023(3) -0.004(2) -0.001(2) -0.002(2)

loop_
_atom_type_symbol
_atom_type_description
_atom_type_scat_dispersion_real
_atom_type_scat_dispersion_imag
_atom_type_scat_source
C C 0.0033 0.0016 'International Tables Vol C Tables 4.2.6.8 and 6.1.1.4'
H H 0.0000 0.0000 'International Tables Vol C Tables 4.2.6.8 and 6.1.1.4'
N N 0.0061 0.0033 'International Tables Vol C Tables 4.2.6.8 and 6.1.1.4'
Cu Cu 0.3201 1.2651 'International Tables Vol C Tables 4.2.6.8 and 6.1.1.4'
I I -0.4742 1.8119 'International Tables Vol C Tables 4.2.6.8 and 6.1.1.4'

loop_
_geom_angle_atom_site_label_1
_geom_angle_atom_site_label_2
_geom_angle_atom_site_label_3
_geom_angle
_geom_angle_site_symmetry_1
_geom_angle_site_symmetry_3
_geom_angle_publ_flag
N2 Cu N1 103.3(2) . . ?
N2 Cu I 130.27(16) . . ?
N1 Cu I 126.12(16) . . ?
N1 C1 C2 111.9(5) . . ?
C1 C2 C3 114.8(6) . . ?
N2 C3 C2 111.9(5) . . ?
N1 C4 N4 120.7(6) . . ?
N1 C4 N3 124.5(6) . . ?
N4 C4 N3 114.8(6) . . ?
N2 C9 N6 120.5(6) . . ?
N2 C9 N5 124.4(6) . . ?
N6 C9 N5 115.0(6) . . ?
C4 N1 C1 119.8(5) . . ?
C4 N1 Cu 123.5(4) . . ?
C1 N1 Cu 114.4(4) . . ?
C9 N2 C3 119.2(5) . . ?
C9 N2 Cu 125.2(4) . . ?
C3 N2 Cu 114.5(4) . . ?
C4 N3 C5 121.0(6) . . ?
C4 N3 C6 121.7(6) . . ?
C5 N3 C6 116.6(6) . . ?
C4 N4 C7 119.5(6) . . ?
C4 N4 C8 120.7(6) . . ?
C7 N4 C8 115.0(6) . . ?
C9 N5 C10 121.3(6) . . ?
C9 N5 C11 122.9(6) . . ?
C10 N5 C11 115.5(6) . . ?
C9 N6 C13 120.5(6) . . ?
C9 N6 C12 120.5(5) . . ?
C13 N6 C12 114.5(6) . . ?

loop_
_geom_bond_atom_site_label_1
_geom_bond_atom_site_label_2
_geom_bond_distance
_geom_bond_site_symmetry_2
_geom_bond_publ_flag
I Cu 2.4911(10) . ?
Cu N2 2.002(5) . ?
Cu N1 2.010(5) . ?
C1 N1 1.474(8) . ?
C1 C2 1.512(8) . ?
C2 C3 1.545(10) . ?
C3 N2 1.461(8) . ?
C4 N1 1.287(8) . ?
C4 N4 1.363(8) . ?
C4 N3 1.387(8) . ?
C5 N3 1.448(9) . ?
C6 N3 1.454(10) . ?
C7 N4 1.454(9) . ?
C8 N4 1.445(9) . ?
C9 N2 1.302(8) . ?
C9 N6 1.376(8) . ?
C9 N5 1.371(8) . ?
C10 N5 1.460(9) . ?
C11 N5 1.442(9) . ?
C12 N6 1.457(9) . ?
C13 N6 1.450(9) . ?
